data_7062619
loop_
_publ_author_name
'Rahman, Noimur'
'Kushwah, Nisha'
'Priyadarsini, K. Indira'

_publ_section_title
;
 A redox active organodiselenide as an efficacious catalyst for the
 synthesis of oxygen-containing heterocyclic compounds
;
_journal_issue 33
_journal_name_full 'New Journal of Chemistry'
_journal_page_first 15686
_journal_page_last 15693
_journal_paper_doi 10.1039/D3NJ01423A
_journal_volume 47
_journal_year 2023
_chemical_formula_sum 'C18 H17 Cl N2 O2'
_chemical_formula_weight 328.79
_space_group_crystal_system monoclinic
_space_group_IT_number 14
_space_group_name_Hall '-P 2yn'
_space_group_name_H-M_alt 'P 1 21/n 1'
_atom_sites_solution_hydrogens mixed
_atom_sites_solution_primary dual
_atom_sites_solution_secondary difmap
_audit_creation_method SHELXL-2017/1
_audit_update_record
;
2023-03-17 deposited with the CCDC.	2023-07-25 downloaded from the CCDC.
;
_cell_angle_alpha 90
_cell_angle_beta 112.1240(10)
_cell_angle_gamma 90
_cell_formula_units_Z 4
_cell_length_a 9.41130(10)
_cell_length_b 16.82570(10)
_cell_length_c 10.91390(10)
_cell_measurement_reflns_used 42907
_cell_measurement_temperature 298(2)
_cell_measurement_theta_max 77.1160
_cell_measurement_theta_min 2.6200
_cell_volume 1600.99(3)
_computing_cell_refinement 'CrysAlisPro 1.171.40.57a (Rigaku OD, 2019)'
_computing_data_collection 'CrysAlisPro 1.171.40.57a (Rigaku OD, 2019)'
_computing_data_reduction 'CrysAlisPro 1.171.40.57a (Rigaku OD, 2019)'
_computing_molecular_graphics 'Ortep 3 for windows'
_computing_publication_material 'WinGX 2021.3'
_computing_structure_refinement 'SHELXL-2017/1 (Sheldrick, 2017)'
_computing_structure_solution 'SHELXT 2018/2 (Sheldrick, 2018)'
_diffrn_ambient_temperature 298(2)
_diffrn_detector 'Hybrid Pixel Array Detector'
_diffrn_detector_area_resol_mean 10.0000
_diffrn_detector_type HyPix
_diffrn_measured_fraction_theta_full 0.999
_diffrn_measured_fraction_theta_max 0.989
_diffrn_measurement_details
;
List of Runs (angles in degrees, time in seconds):

  # Type    Start    End  Width  t~exp~   \w     \q     \k     \f   Frames
#--------------------------------------------------------------------------
  1  \w     31.00  56.50   0.50    0.20    --   54.00  79.00 -56.08   51
  2  \w     36.00  71.50   0.50    0.20    --   48.29  37.00-120.00   71
  3  \w     76.00 110.00   0.50    0.20    --   48.29  37.00-120.00   68
  4  \w     94.00 119.50   0.50    0.20    --   54.00  79.00 -56.08   51
  5  \w    100.80 126.30   0.50    0.20    --   54.00  80.00 -27.29   51
  6  \w     85.00 111.00   0.50    0.20    --   54.00  78.00   7.50   52
  7  \w    116.00 142.00   0.50    0.80    --  107.75 133.00  63.00   52
  8  \w    124.00 150.00   0.50    0.80    --  107.75  77.00  90.00   52
  9  \w    143.00 171.00   0.50    0.80    --  107.75  77.00 120.00   56
 10  \w    126.00 168.00   0.50    0.80    --  107.75  77.00 150.00   84
 11  \w     85.00 137.00   0.50    0.80    --  107.75  77.00  30.00  104
 12  \w    144.00 175.50   0.50    0.80    --  107.75  77.00   0.00   63
 13  \w    132.00 174.00   0.50    0.80    --  107.75  77.00 -60.00   84
 14  \w    142.00 176.00   0.50    0.80    --  107.75  77.00-120.00   68
 15  \w    132.00 170.00   0.50    0.80    --  107.75  45.00-150.00   76
 16  \w    120.00 146.00   0.50    0.80    --  107.75  77.00-180.00   52
 17  \w    119.00 176.50   0.50    0.80    --  107.75  77.00-150.00  115
 18  \w    149.00 175.00   0.50    0.80    --  107.75 125.00-150.00   52
 19  \w    129.00 175.00   0.50    0.80    --  107.75 125.00 -90.00   92
 20  \w    129.00 177.00   0.50    0.80    --  107.75  77.00 -30.00   96
 21  \w    125.00 172.50   0.50    0.80    --  107.75  45.00   0.00   95
 22  \w    109.00 134.50   0.50    0.80    --  107.75 136.00-119.00   51
 23  \w    105.00 131.00   0.50    0.80    --  107.75 125.00-150.00   52
 24  \w     94.00 176.00   0.50    0.80    --  107.75  77.00 -90.00  164
 25  \w     93.00 149.00   0.50    0.80    --  107.75  61.00 -30.00  112
 26  \w     92.00 145.50   0.50    0.80    --  107.75  61.00 -90.00  107
 27  \w     91.00 165.00   0.50    0.80    --  107.75  61.00-180.00  148
 28  \w     86.00 125.50   0.50    0.80    --  107.75  77.00 -60.00   79
 29  \w     85.00 124.50   0.50    0.80    --  107.75  77.00 -30.00   79
 30  \w     94.00 163.50   0.50    0.80    --  107.75  61.00  30.00  139
 31  \w     93.00 118.50   0.50    0.80    --  107.75  77.00  90.00   51
 32  \w     93.00 173.00   0.50    0.80    --  107.75  61.00 150.00  160
 33  \w     93.00 167.00   0.50    0.80    --  107.75  61.00 120.00  148
 34  \w     85.00 136.50   0.50    0.80    --  107.75  77.00 120.00  103
 35  \w     96.00 172.00   0.50    0.80    --  107.75  61.00  90.00  152
 36  \w     91.00 155.00   0.50    0.80    --  107.75  61.00 -60.00  128
 37  \w     86.00 116.00   0.50    0.80    --  107.75  77.00-180.00   60
 38  \w     86.00 114.00   0.50    0.80    --  107.75  77.00-150.00   56
 39  \w     85.00 127.00   0.50    0.80    --  107.75  77.00-120.00   84
 40  \w     93.00 133.00   0.50    0.80    --  107.75  61.00-150.00   80
 41  \w     79.00 155.00   0.50    0.80    --  102.00  79.00-138.57  152
 42  \w     91.00 126.50   0.50    0.80    --  107.75  61.00   0.00   71
 43  \w     91.00 175.00   0.50    0.80    --  107.75  61.00  60.00  168
 44  \w     86.00 115.50   0.50    0.80    --  107.75  77.00 150.00   59
 45  \w     72.00 129.50   0.50    0.20    --   58.00  80.00 135.85  115
 46  \w     85.00 143.00   0.50    0.80    --  107.75  77.00  60.00  116
 47  \w     85.00 132.50   0.50    0.80    --  107.75  77.00   0.00   95
 48  \w     64.00  90.00   0.50    0.20    --   54.00  80.00-121.53   52
 49  \w     37.00  72.50   0.50    0.20    --   58.00  74.00 -77.91   71
 50  \w     41.00  68.50   0.50    0.20    --   62.00  72.00-105.59   55
 51  \w     30.00  55.50   0.50    0.20    --   54.00  80.00-121.53   51
 52  \w     39.00  64.50   0.50    0.20    --   62.00  79.00-174.36   51
 53  \w     41.00  66.50   0.50    0.20    --   62.00  74.00-177.90   51
 54  \w     10.00  35.50   0.50    0.20    --   38.00  88.00 -91.78   51
 55  \w     30.00  55.50   0.50    0.20    --   54.00  80.00 -27.29   51
 56  \w     39.00  69.00   0.50    0.20    --   58.00  72.00 -13.71   60
 57  \w     41.00  67.00   0.50    0.20    --   62.00  73.00   9.53   52
 58  \w     30.00  68.00   0.50    0.20    --   54.00  80.00  30.00   76
 59  \w     42.00  67.50   0.50    0.20    --   62.00  72.00  90.89   51
 60  \w     39.00  64.50   0.50    0.20    --   62.00  78.00 106.72   51
 61  \w     34.00  59.50   0.50    0.20    --   58.00  80.00 135.85   51
 62  \w     39.00 122.50   0.50    0.20    --   48.29  19.00 120.00  167
 63  \w     40.00  66.00   0.50    0.80    --  107.75 -94.00   0.00   52
 64  \w     75.00 101.00   0.50    0.80    --  107.75 -94.00   0.00   52
 65  \w     80.00 117.50   0.50    0.80    --  107.75-133.00  -5.00   75
 66  \w     79.00 108.50   0.50    0.80    --  107.75-125.00 -60.00   59
 67  \w     82.00 111.50   0.50    0.80    --  107.75-125.00 -30.00   59
 68  \w     70.00 111.50   0.50    0.80    --  107.75-125.00 -90.00   83
 69  \w     48.00 109.50   0.50    0.80    --  107.75-125.00  30.00  123
 70  \w     84.00 110.00   0.50    0.80    --  107.75-125.00  90.00   52
 71  \w     71.00 119.00   0.50    0.80    --  107.75-136.00 176.00   96
 72  \w     59.00  99.00   0.50    0.80    --  107.75 -94.00 150.00   80
 73  \w     54.00 111.50   0.50    0.80    --  107.75-125.00 150.00  115
 74  \w     41.00  98.50   0.50    0.20    --   48.29-136.00 176.00  115
 75  \w     35.00  96.50   0.50    0.80    --  107.75 -94.00  90.00  123
 76  \w     42.00 107.50   0.50    0.80    --  107.75-125.00   0.00  131
 77  \w     40.00  99.50   0.50    0.20    --   48.29-133.00  -5.00  119
 78  \w     39.00  69.00   0.50    0.80    --  107.75 -77.00 -90.00   60
 79  \w     42.00  67.50   0.50    0.80    --  107.75 -61.00-150.00   51
 80  \w     37.00  91.00   0.50    0.80    --  107.75 -77.00-150.00  108
 81  \w     35.00  60.50   0.50    0.80    --  107.75 -61.00-120.00   51
 82  \w     39.00  83.00   0.50    0.80    --  107.75 -77.00-180.00   88
 83  \w     35.00  60.50   0.50    0.80    --  107.75-125.00 -90.00   51
 84  \w     38.00  63.50   0.50    0.80    --  107.75-125.00 -60.00   51
 85  \w     35.00  88.50   0.50    0.80    --  107.75 -77.00  30.00  107
 86  \w     38.00  64.00   0.50    0.80    --  107.75 -61.00  30.00   52
 87  \w     37.00 105.00   0.50    0.80    --  107.75 -94.00  30.00  136
 88  \w     35.00  68.50   0.50    0.80    --  107.75 -61.00 -90.00   67
 89  \w     45.00  70.50   0.50    0.80    --  107.75 -61.00 -30.00   51
 90  \w     43.00 103.00   0.50    0.80    --  107.75 -94.00-180.00  120
 91  \w     12.00  38.00   0.50    0.20    --   38.00  91.00  35.42   52
 92  \w     32.00  57.50   0.50    0.20    --   54.00  78.00   7.50   51
 93  \w      7.00  32.50   0.50    0.20    --   38.00  94.00   6.10   51
 94  \w    -11.00  23.00   0.50    0.20    --   18.00  95.00  -6.41   68
 95  \w     12.00  37.50   0.50    0.20    --   38.00  84.00 148.18   51
 96  \w    -15.00  17.00   0.50    0.20    --   18.00  98.00 166.02   64
 97  \w    -62.00 -37.50   0.50    0.20    --  -48.29 133.00  63.00   49
 98  \w    -78.00 -53.50   0.50    0.80    --  -86.25 133.00  63.00   49
 99  \w    -80.00 -55.50   0.50    0.20    --  -48.29 136.00-119.00   49
100  \w    -73.00 -47.50   0.50    0.20    --  -66.00 -67.00-126.04   51
101  \w    -58.00 -32.00   0.50    0.20    --  -54.00 -76.00-141.60   52
102  \w    -70.00 -44.00   0.50    0.20    --  -66.00 -79.00-172.51   52
103  \w    -78.00 -52.50   0.50    0.80    --  -70.00 -64.00 -95.39   51
104  \w    -76.00 -50.50   0.50    0.80    --  -74.00 -79.00-136.70   51
105  \w    -85.00 -59.50   0.50    0.80    --  -82.00 -77.00-102.75   51
106  \w    -86.00 -60.00   0.50    0.80    --  -82.00 -78.00 -67.35   52
107  \w    -81.00 -55.50   0.50    0.80    --  -78.00 -76.00 -36.64   51
108  \w    -63.00 -37.50   0.50    0.20    --  -58.00 -73.00   9.68   51
109  \w    -71.00 -27.00   0.50    0.20    --  -48.29 -77.00  60.00   88
110  \w    -78.00 -52.50   0.50    0.80    --  -70.00 -68.00  67.07   51
111  \w    -76.20 -50.70   0.50    0.80    --  -70.00 -68.00 114.58   51
112  \w    -77.00 -51.50   0.50    0.80    --  -70.00 -67.00  44.50   51
113  \w    -81.00 -55.50   0.50    0.80    --  -74.00 -65.00  -2.13   51
114  \w    -85.00 -59.50   0.50    0.80    --  -82.00 -77.00   9.29   51
115  \w    -89.00 -63.50   0.50    0.80    --  -86.25 -77.00  30.00   51
116  \w    -89.00 -63.50   0.50    0.80    --  -86.25 -77.00  90.00   51
117  \w    -86.00 -60.50   0.50    0.80    --  -78.00 -71.00 144.02   51
118  \w    -81.00 -55.50   0.50    0.80    --  -74.00 -66.00 163.42   51
119  \w    -91.00 -65.50   0.50    0.80    --  -86.25 -72.00 127.98   51
120  \w    -92.00 -64.50   0.50    0.80    --  -86.25 -74.00 160.54   55
121  \w    -89.00 -63.50   0.50    0.80    --  -86.25 -77.00 120.00   51
122  \w    -89.00 -63.50   0.50    0.80    --  -86.25 -77.00  60.00   51
123  \w    -89.00 -63.50   0.50    0.80    --  -86.25 -77.00   0.00   51
124  \w    -89.00 -63.00   0.50    0.80    --  -86.25 -80.00 -32.19   52
125  \w    -89.00 -63.50   0.50    0.80    --  -86.25 -77.00 -90.00   51
126  \w    -95.00 -69.50   0.50    0.80    --  -86.25 -62.00 -99.98   51
127  \w    -90.00 -64.00   0.50    0.80    --  -86.25 -77.00-150.00   52
128  \w    -89.00 -63.50   0.50    0.80    --  -86.25 -77.00-180.00   51
129  \w    -97.00 -67.00   0.50    0.80    --  -86.25 -75.00-115.04   60
130  \w    -90.00 -64.50   0.50    0.80    --  -86.25 -75.00 -48.11   51
131  \w    -87.00 -62.50   0.50    0.80    --  -86.25 -80.00-133.45   49
132  \w   -108.00 -68.50   0.50    0.20    --  -48.29-133.00  -5.00   79
133  \w   -118.00 -92.50   0.50    0.20    --  -48.29-136.00 176.00   51
134  \w   -136.00-111.50   0.50    0.80    --  -86.25-136.00 176.00   49
135  \w   -146.00 -60.50   0.50    0.80    --  -78.00 -64.00  14.83  171
136  \w   -137.00-112.50   0.50    0.80    --  -86.25-133.00  -5.00   49
137  \w   -133.00 -67.50   0.50    0.80    --  -86.25 -67.00 -29.04  131
138  \w   -135.00-109.00   0.50    0.20    --  -66.00 -79.00-172.51   52
139  \w   -159.00-133.00   0.50    0.80    --  -86.25 -77.00-150.00   52
;
_diffrn_measurement_device 'four-circle diffractometer'
_diffrn_measurement_device_type 'XtaLAB Synergy, Dualflex, HyPix'
_diffrn_measurement_method '\w scans'
_diffrn_orient_matrix_type 'CrysAlisPro convention (1999,Acta A55,543-557)'
_diffrn_orient_matrix_UB_11 -0.0497419000
_diffrn_orient_matrix_UB_12 -0.0803104000
_diffrn_orient_matrix_UB_13 0.0387930000
_diffrn_orient_matrix_UB_21 0.0952264000
_diffrn_orient_matrix_UB_22 -0.0439613000
_diffrn_orient_matrix_UB_23 -0.0667708000
_diffrn_orient_matrix_UB_31 0.1402940000
_diffrn_orient_matrix_UB_32 0.0013488000
_diffrn_orient_matrix_UB_33 0.1313434000
_diffrn_radiation_monochromator mirror
_diffrn_radiation_probe x-ray
_diffrn_radiation_type 'Cu K\a'
_diffrn_radiation_wavelength 1.54184
_diffrn_reflns_av_R_equivalents 0.1170
_diffrn_reflns_av_unetI/netI 0.0280
_diffrn_reflns_Laue_measured_fraction_full 0.999
_diffrn_reflns_Laue_measured_fraction_max 0.989
_diffrn_reflns_limit_h_max 11
_diffrn_reflns_limit_h_min -11
_diffrn_reflns_limit_k_max 21
_diffrn_reflns_limit_k_min -21
_diffrn_reflns_limit_l_max 13
_diffrn_reflns_limit_l_min -13
_diffrn_reflns_number 56280
_diffrn_reflns_point_group_measured_fraction_full 0.999
_diffrn_reflns_point_group_measured_fraction_max 0.989
_diffrn_reflns_theta_full 67.684
_diffrn_reflns_theta_max 77.336
_diffrn_reflns_theta_min 5.104
_diffrn_source 'micro-focus sealed X-ray tube'
_diffrn_source_type 'PhotonJet (Cu) X-ray Source'
_exptl_absorpt_coefficient_mu 2.204
_exptl_absorpt_correction_T_max 1.00000
_exptl_absorpt_correction_T_min 0.68317
_exptl_absorpt_correction_type multi-scan
_exptl_absorpt_process_details
;
CrysAlisPro 1.171.40.57a (Rigaku Oxford Diffraction, 2019)
Empirical absorption correction using spherical harmonics,
 implemented in SCALE3 ABSPACK scaling algorithm.
;
_exptl_crystal_colour colourless
_exptl_crystal_density_diffrn 1.364
_exptl_crystal_description block
_exptl_crystal_F_000 688
_exptl_crystal_size_max 0.100
_exptl_crystal_size_mid 0.050
_exptl_crystal_size_min 0.050
_refine_diff_density_max 0.538
_refine_diff_density_min -0.585
_refine_diff_density_rms 0.132
_refine_ls_extinction_method none
_refine_ls_goodness_of_fit_ref 1.085
_refine_ls_hydrogen_treatment mixed
_refine_ls_matrix_type full
_refine_ls_number_parameters 218
_refine_ls_number_reflns 3363
_refine_ls_number_restraints 0
_refine_ls_restrained_S_all 1.085
_refine_ls_R_factor_all 0.1070
_refine_ls_R_factor_gt 0.0655
_refine_ls_shift/su_max 0.000
_refine_ls_shift/su_mean 0.000
_refine_ls_structure_factor_coef Fsqd
_refine_ls_weighting_details 'w=1/[\s^2^(Fo^2^)+(0.2000P)^2^+1.2500P] where P=(Fo^2^+2Fc^2^)/3'
_refine_ls_weighting_scheme calc
_refine_ls_wR_factor_gt 0.1908
_refine_ls_wR_factor_ref 0.2959
_reflns_Friedel_coverage 0.000
_reflns_number_gt 2879
_reflns_number_total 3363
_reflns_threshold_expression 'I > 2\s(I)'
_cod_data_source_file d3nj01423a2.cif
_cod_data_source_block shelx_CCDC1
_cod_depositor_comments 'Adding full bibliography for 7062618--7062620.cif.'
_cod_original_sg_symbol_H-M 'P 21/n'
_cod_database_code 7062619
_shelx_shelxl_version_number 2017/1
_shelx_space_group_comment
;
The symmetry employed for this shelxl refinement is uniquely defined
by the following loop, which should always be used as a source of
symmetry information in preference to the above space-group names.
They are only intended as comments.
;
_shelx_estimated_absorpt_t_min 0.810
_shelx_estimated_absorpt_t_max 0.898
_oxdiff_exptl_absorpt_empirical_full_min 0.596
_oxdiff_exptl_absorpt_empirical_full_max 2.526
_oxdiff_exptl_absorpt_empirical_details
;
Empirical correction (ABSPACK) includes:
- Absorption correction using spherical harmonics
- Frame scaling
;
_diffrn_oxdiff_digest_frames
;
0182ab7078d715560ade0a0830909ca45c0003686e3
;

loop_
_space_group_symop_operation_xyz
'x, y, z'
'-x+1/2, y+1/2, -z+1/2'
'-x, -y, -z'
'x-1/2, -y-1/2, z-1/2'

loop_
_atom_site_label
_atom_site_type_symbol
_atom_site_fract_x
_atom_site_fract_y
_atom_site_fract_z
_atom_site_U_iso_or_equiv
_atom_site_adp_type
_atom_site_occupancy
_atom_site_site_symmetry_order
_atom_site_calc_flag
_atom_site_refinement_flags_posn
_atom_site_refinement_flags_adp
_atom_site_refinement_flags_occupancy
_atom_site_disorder_assembly
_atom_site_disorder_group
Cl1 Cl -0.19708(12) 0.47008(6) 0.23003(9) 0.0703(4) Uani 1 1 d . . . . .
O1 O 0.3735(2) 0.37284(12) 0.92772(19) 0.0395(5) Uani 1 1 d . . . . .
O2 O 0.4714(3) 0.24235(14) 0.5875(2) 0.0527(6) Uani 1 1 d . . . . .
N2 N 0.2122(3) 0.33091(18) 1.0192(3) 0.0453(6) Uani 1 1 d . . . . .
C8 C 0.3999(3) 0.31468(16) 0.7387(3) 0.0352(6) Uani 1 1 d . . . . .
C4 C 0.1278(3) 0.32815(16) 0.5740(3) 0.0367(6) Uani 1 1 d . . . . .
C14 C 0.2534(3) 0.32256(16) 0.9152(3) 0.0352(6) Uani 1 1 d . . . . .
C13 C 0.4530(3) 0.36039(16) 0.8468(3) 0.0347(6) Uani 1 1 d . . . . .
C7 C 0.2395(3) 0.27992(16) 0.6899(3) 0.0353(6) Uani 1 1 d . . . . .
H7 H 0.244119 0.225703 0.658840 0.042 Uiso 1 1 calc R U . . .
C15 C 0.1919(3) 0.27530(17) 0.8081(3) 0.0372(6) Uani 1 1 d . . . . .
C9 C 0.5066(3) 0.29275(17) 0.6746(3) 0.0405(6) Uani 1 1 d . . . . .
N1 N -0.0235(4) 0.17880(19) 0.7986(3) 0.0610(8) Uani 1 1 d . . . . .
C16 C 0.0739(3) 0.22132(18) 0.8043(3) 0.0431(7) Uani 1 1 d . . . . .
C11 C 0.6708(3) 0.41211(18) 0.7893(3) 0.0434(7) Uani 1 1 d . . . . .
C12 C 0.6017(3) 0.40362(19) 0.8959(3) 0.0438(7) Uani 1 1 d . . . . .
H12A H 0.673629 0.375357 0.971236 0.053 Uiso 1 1 calc R U . . .
H12B H 0.586360 0.456076 0.925704 0.053 Uiso 1 1 calc R U . . .
C1 C -0.0732(4) 0.41515(18) 0.3617(3) 0.0465(7) Uani 1 1 d . . . . .
C10 C 0.6636(4) 0.33014(19) 0.7259(4) 0.0495(8) Uani 1 1 d . . . . .
H10A H 0.698589 0.335157 0.653236 0.059 Uiso 1 1 calc R U . . .
H10B H 0.734011 0.294805 0.790845 0.059 Uiso 1 1 calc R U . . .
C3 C -0.0064(3) 0.3600(2) 0.5774(3) 0.0466(7) Uani 1 1 d . . . . .
H3 H -0.029618 0.352180 0.652130 0.056 Uiso 1 1 calc R U . . .
C5 C 0.1597(4) 0.3416(2) 0.4602(3) 0.0489(7) Uani 1 1 d . . . . .
H5 H 0.249227 0.321030 0.455539 0.059 Uiso 1 1 calc R U . . .
C6 C 0.0605(5) 0.3848(2) 0.3547(3) 0.0544(8) Uani 1 1 d . . . . .
H6 H 0.083370 0.393295 0.279941 0.065 Uiso 1 1 calc R U . . .
C2 C -0.1071(4) 0.4032(2) 0.4724(4) 0.0540(8) Uani 1 1 d . . . . .
H2 H -0.196711 0.423838 0.476816 0.065 Uiso 1 1 calc R U . . .
C18 C 0.8383(4) 0.4399(3) 0.8562(4) 0.0622(10) Uani 1 1 d . . . . .
H18A H 0.883944 0.443740 0.791193 0.093 Uiso 1 1 calc R U . . .
H18B H 0.894542 0.402258 0.922975 0.093 Uiso 1 1 calc R U . . .
H18C H 0.840858 0.490971 0.896137 0.093 Uiso 1 1 calc R U . . .
C17 C 0.5811(5) 0.4720(2) 0.6834(4) 0.0617(10) Uani 1 1 d . . . . .
H17A H 0.581360 0.522669 0.723890 0.093 Uiso 1 1 calc R U . . .
H17B H 0.477297 0.453907 0.640253 0.093 Uiso 1 1 calc R U . . .
H17C H 0.628071 0.477019 0.619531 0.093 Uiso 1 1 calc R U . . .
H1N H 0.138(5) 0.301(2) 1.027(4) 0.050(10) Uiso 1 1 d . . . . .
H2N H 0.282(6) 0.347(3) 1.088(5) 0.065(13) Uiso 1 1 d . . . . .

loop_
_atom_site_aniso_label
_atom_site_aniso_U_11
_atom_site_aniso_U_22
_atom_site_aniso_U_33
_atom_site_aniso_U_23
_atom_site_aniso_U_13
_atom_site_aniso_U_12
Cl1 0.0707(7) 0.0727(7) 0.0454(6) 0.0111(4) -0.0033(5) 0.0096(4)
O1 0.0374(10) 0.0491(11) 0.0363(10) -0.0061(8) 0.0188(8) -0.0084(8)
O2 0.0496(13) 0.0598(13) 0.0562(14) -0.0118(10) 0.0284(11) 0.0044(10)
N2 0.0380(13) 0.0666(16) 0.0344(13) -0.0002(11) 0.0171(11) -0.0081(11)
C8 0.0293(12) 0.0411(13) 0.0348(13) 0.0020(10) 0.0118(10) 0.0012(9)
C4 0.0340(13) 0.0397(13) 0.0334(14) -0.0054(10) 0.0094(11) -0.0051(10)
C14 0.0308(12) 0.0429(13) 0.0321(13) 0.0079(10) 0.0122(10) 0.0007(10)
C13 0.0297(12) 0.0411(13) 0.0346(13) 0.0031(10) 0.0138(10) 0.0010(10)
C7 0.0328(12) 0.0379(13) 0.0355(14) -0.0032(10) 0.0131(11) 0.0001(9)
C15 0.0324(12) 0.0439(14) 0.0346(13) 0.0036(10) 0.0119(11) -0.0022(10)
C9 0.0391(14) 0.0426(14) 0.0431(15) 0.0009(11) 0.0193(12) 0.0056(11)
N1 0.0538(17) 0.0592(17) 0.068(2) 0.0029(14) 0.0208(15) -0.0187(13)
C16 0.0396(14) 0.0457(15) 0.0417(15) 0.0039(11) 0.0127(12) -0.0025(12)
C11 0.0368(14) 0.0475(16) 0.0501(17) 0.0028(12) 0.0212(13) -0.0014(11)
C12 0.0345(14) 0.0562(17) 0.0398(15) -0.0026(12) 0.0130(12) -0.0062(11)
C1 0.0456(16) 0.0445(15) 0.0361(15) 0.0007(11) 0.0004(12) -0.0034(12)
C10 0.0385(15) 0.0515(17) 0.067(2) -0.0007(14) 0.0289(15) 0.0043(12)
C3 0.0377(14) 0.0622(18) 0.0406(15) 0.0043(13) 0.0158(12) 0.0037(13)
C5 0.0496(17) 0.0617(19) 0.0371(15) 0.0016(13) 0.0185(13) 0.0074(14)
C6 0.063(2) 0.066(2) 0.0340(15) 0.0046(13) 0.0174(14) 0.0019(16)
C2 0.0409(16) 0.070(2) 0.0466(18) 0.0067(15) 0.0111(14) 0.0068(14)
C18 0.0400(17) 0.071(2) 0.079(3) -0.0051(19) 0.0274(18) -0.0116(15)
C17 0.067(2) 0.056(2) 0.066(2) 0.0162(16) 0.0295(19) 0.0033(16)

loop_
_atom_type_symbol
_atom_type_description
_atom_type_scat_dispersion_real
_atom_type_scat_dispersion_imag
_atom_type_scat_source
C C 0.0181 0.0091 'International Tables Vol C Tables 4.2.6.8 and 6.1.1.4'
H H 0.0000 0.0000 'International Tables Vol C Tables 4.2.6.8 and 6.1.1.4'
N N 0.0311 0.0180 'International Tables Vol C Tables 4.2.6.8 and 6.1.1.4'
O O 0.0492 0.0322 'International Tables Vol C Tables 4.2.6.8 and 6.1.1.4'
Cl Cl 0.3639 0.7018 'International Tables Vol C Tables 4.2.6.8 and 6.1.1.4'

loop_
_geom_angle_atom_site_label_1
_geom_angle_atom_site_label_2
_geom_angle_atom_site_label_3
_geom_angle
_geom_angle_site_symmetry_1
_geom_angle_site_symmetry_3
_geom_angle_publ_flag
C13 O1 C14 117.9(2) . . ?
C14 N2 H1N 121(3) . . ?
C14 N2 H2N 114(3) . . ?
H1N N2 H2N 119(4) . . ?
C13 C8 C9 117.9(2) . . ?
C13 C8 C7 121.6(2) . . ?
C9 C8 C7 120.3(2) . . ?
C3 C4 C5 117.6(3) . . ?
C3 C4 C7 122.0(2) . . ?
C5 C4 C7 120.4(3) . . ?
N2 C14 C15 129.0(3) . . ?
N2 C14 O1 109.9(2) . . ?
C15 C14 O1 121.1(2) . . ?
C8 C13 O1 122.8(2) . . ?
C8 C13 C12 126.0(2) . . ?
O1 C13 C12 111.1(2) . . ?
C8 C7 C15 107.1(2) . . ?
C8 C7 C4 111.5(2) . . ?
C15 C7 C4 113.4(2) . . ?
C8 C7 H7 108.2 . . ?
C15 C7 H7 108.2 . . ?
C4 C7 H7 108.2 . . ?
C14 C15 C16 118.5(3) . . ?
C14 C15 C7 122.5(2) . . ?
C16 C15 C7 119.0(3) . . ?
O2 C9 C8 120.7(3) . . ?
O2 C9 C10 121.3(3) . . ?
C8 C9 C10 117.9(3) . . ?
N1 C16 C15 178.3(4) . . ?
C17 C11 C10 109.5(3) . . ?
C17 C11 C18 109.6(3) . . ?
C10 C11 C18 110.5(3) . . ?
C17 C11 C12 111.3(3) . . ?
C10 C11 C12 107.4(2) . . ?
C18 C11 C12 108.6(3) . . ?
C13 C12 C11 112.4(2) . . ?
C13 C12 H12A 109.1 . . ?
C11 C12 H12A 109.1 . . ?
C13 C12 H12B 109.1 . . ?
C11 C12 H12B 109.1 . . ?
H12A C12 H12B 107.9 . . ?
C2 C1 C6 120.6(3) . . ?
C2 C1 Cl1 119.9(3) . . ?
C6 C1 Cl1 119.4(3) . . ?
C9 C10 C11 114.4(2) . . ?
C9 C10 H10A 108.7 . . ?
C11 C10 H10A 108.7 . . ?
C9 C10 H10B 108.7 . . ?
C11 C10 H10B 108.7 . . ?
H10A C10 H10B 107.6 . . ?
C4 C3 C2 121.8(3) . . ?
C4 C3 H3 119.1 . . ?
C2 C3 H3 119.1 . . ?
C6 C5 C4 121.3(3) . . ?
C6 C5 H5 119.3 . . ?
C4 C5 H5 119.3 . . ?
C1 C6 C5 119.3(3) . . ?
C1 C6 H6 120.4 . . ?
C5 C6 H6 120.4 . . ?
C1 C2 C3 119.4(3) . . ?
C1 C2 H2 120.3 . . ?
C3 C2 H2 120.3 . . ?
C11 C18 H18A 109.5 . . ?
C11 C18 H18B 109.5 . . ?
H18A C18 H18B 109.5 . . ?
C11 C18 H18C 109.5 . . ?
H18A C18 H18C 109.5 . . ?
H18B C18 H18C 109.5 . . ?
C11 C17 H17A 109.5 . . ?
C11 C17 H17B 109.5 . . ?
H17A C17 H17B 109.5 . . ?
C11 C17 H17C 109.5 . . ?
H17A C17 H17C 109.5 . . ?
H17B C17 H17C 109.5 . . ?

loop_
_geom_bond_atom_site_label_1
_geom_bond_atom_site_label_2
_geom_bond_distance
_geom_bond_site_symmetry_2
_geom_bond_publ_flag
Cl1 C1 1.737(3) . ?
O1 C13 1.372(3) . ?
O1 C14 1.377(3) . ?
O2 C9 1.223(4) . ?
N2 C14 1.338(4) . ?
N2 H1N 0.89(4) . ?
N2 H2N 0.83(5) . ?
C8 C13 1.337(4) . ?
C8 C9 1.471(4) . ?
C8 C7 1.516(4) . ?
C4 C3 1.386(4) . ?
C4 C5 1.401(4) . ?
C4 C7 1.537(4) . ?
C14 C15 1.350(4) . ?
C13 C12 1.486(4) . ?
C7 C15 1.518(4) . ?
C7 H7 0.9800 . ?
C15 C16 1.423(4) . ?
C9 C10 1.506(4) . ?
N1 C16 1.146(4) . ?
C11 C17 1.526(5) . ?
C11 C10 1.533(4) . ?
C11 C18 1.539(4) . ?
C11 C12 1.539(4) . ?
C12 H12A 0.9700 . ?
C12 H12B 0.9700 . ?
C1 C2 1.377(5) . ?
C1 C6 1.387(5) . ?
C10 H10A 0.9700 . ?
C10 H10B 0.9700 . ?
C3 C2 1.385(5) . ?
C3 H3 0.9300 . ?
C5 C6 1.384(5) . ?
C5 H5 0.9300 . ?
C6 H6 0.9300 . ?
C2 H2 0.9300 . ?
C18 H18A 0.9600 . ?
C18 H18B 0.9600 . ?
C18 H18C 0.9600 . ?
C17 H17A 0.9600 . ?
C17 H17B 0.9600 . ?
C17 H17C 0.9600 . ?
